data_2214588
loop_
_publ_author_name
'Butcher, Ray J.'
'Jasinski, Jerry P.'
'Yathirajan, H. S.'
'Narayana, B.'
Samshad

_publ_section_title
;
 7-Hydroxy-4-methyl-2<i>H</i>-chromen-2-one monohydrate
;
_journal_coeditor_code CI2411
_journal_issue 8
_journal_name_full 'Acta Crystallographica Section E'
_journal_page_first o3412
_journal_page_last o3413
_journal_paper_doi 10.1107/S1600536807032710
_journal_volume 63
_journal_year 2007
_chemical_formula_iupac 'C10 H8 O3, H2 O'
_chemical_formula_moiety 'C10 H8 O3, H2 O'
_chemical_formula_sum 'C10 H10 O4'
_chemical_formula_weight 194.18
_chemical_name_systematic
;
7-Hydroxy-4-methyl-2<i>H</i>-chromen-2-one monohydrate
;
_space_group_IT_number 14
_symmetry_cell_setting monoclinic
_symmetry_space_group_name_Hall '-P 2yn'
_symmetry_space_group_name_H-M 'P 1 21/n 1'
_atom_sites_solution_hydrogens geom
_atom_sites_solution_primary direct
_atom_sites_solution_secondary difmap
_cell_angle_alpha 90.00
_cell_angle_beta 105.6430(10)
_cell_angle_gamma 90.00
_cell_formula_units_Z 4
_cell_length_a 6.9508(5)
_cell_length_b 11.3074(8)
_cell_length_c 11.7833(8)
_cell_measurement_reflns_used 7134
_cell_measurement_temperature 100
_cell_measurement_theta_max 30.601
_cell_measurement_theta_min 2.542
_cell_volume 891.81(11)
_computing_cell_refinement APEX2
_computing_data_collection 'APEX2 (Bruker, 2006)'
_computing_data_reduction APEX2
_computing_molecular_graphics 'ORTEP-3 (Farrugia, 1997)'
_computing_publication_material 'SHELXTL (Bruker, 2000)'
_computing_structure_refinement 'SHELXL97 (Sheldrick, 1997)'
_computing_structure_solution 'SHELXS86 (Sheldrick, 1990)'
_diffrn_ambient_temperature 100
_diffrn_measured_fraction_theta_full 0.987
_diffrn_measured_fraction_theta_max 0.989
_diffrn_measurement_device_type 'Bruker APEXII CCD area-detector'
_diffrn_measurement_method '\f and \w'
_diffrn_radiation_monochromator graphite
_diffrn_radiation_source 'fine-focus sealed tube'
_diffrn_radiation_type MoK\a
_diffrn_radiation_wavelength 0.71073
_diffrn_reflns_av_R_equivalents 0.0210
_diffrn_reflns_av_sigmaI/netI 0.0197
_diffrn_reflns_limit_h_max 9
_diffrn_reflns_limit_h_min -9
_diffrn_reflns_limit_k_max 16
_diffrn_reflns_limit_k_min -16
_diffrn_reflns_limit_l_max 16
_diffrn_reflns_limit_l_min -16
_diffrn_reflns_number 10240
_diffrn_reflns_theta_full 25.00
_diffrn_reflns_theta_max 30.61
_diffrn_reflns_theta_min 2.54
_diffrn_standards_number 0
_exptl_absorpt_coefficient_mu 0.113
_exptl_absorpt_correction_T_max 1.000
_exptl_absorpt_correction_T_min 0.794
_exptl_absorpt_correction_type multi-scan
_exptl_absorpt_process_details '(SADABS; Sheldrick, 2003)'
_exptl_crystal_colour 'pale yellow'
_exptl_crystal_density_diffrn 1.446
_exptl_crystal_density_method 'not measured'
_exptl_crystal_description chunk
_exptl_crystal_F_000 408
_exptl_crystal_size_max 0.48
_exptl_crystal_size_mid 0.30
_exptl_crystal_size_min 0.19
_refine_diff_density_max 0.548
_refine_diff_density_min -0.231
_refine_ls_extinction_method none
_refine_ls_goodness_of_fit_ref 1.131
_refine_ls_hydrogen_treatment mixed
_refine_ls_matrix_type full
_refine_ls_number_parameters 135
_refine_ls_number_reflns 2711
_refine_ls_number_restraints 3
_refine_ls_restrained_S_all 1.130
_refine_ls_R_factor_all 0.0553
_refine_ls_R_factor_gt 0.0517
_refine_ls_shift/su_max 0.001
_refine_ls_shift/su_mean 0.000
_refine_ls_structure_factor_coef Fsqd
_refine_ls_weighting_details 'calc w=1/[\s^2^(Fo^2^)+(0.07P)^2^+0.3396P] where P=(Fo^2^+2Fc^2^)/3'
_refine_ls_weighting_scheme calc
_refine_ls_wR_factor_gt 0.1319
_refine_ls_wR_factor_ref 0.1346
_reflns_number_gt 2509
_reflns_number_total 2711
_reflns_threshold_expression I>2\s(I)
_cod_data_source_file ci2411.cif
_cod_data_source_block I
_cod_depositor_comments
;
The following automatic conversions were performed:
'_symmetry_cell_setting' value 'Monoclinic' changed to 'monoclinic'
according to '/home/saulius/struct/CIF-dictionaries/cif_core.dic'
dictionary named 'cif_core.dic' version 2.4.1 from 2010-06-29.

Automatic conversion script
Id: cif_fix_enum 1527 2010-12-29 10:47:43Z saulius 

The following automatic conversions were performed:

'_symmetry_cell_setting' value 'Monoclinic' changed to 'monoclinic'
according to /home/saulius/struct/CIF-dictionaries/cif_core.dic
dictionary named 'cif_core.dic' version 2.4.1 from 2010-06-29.

Automatic conversion script
Id: cif_fix_values 1715 2011-07-08 13:25:40Z adriana 
;
_cod_original_sg_symbol_H-M 'P 21/n'
_cod_database_code 2214588
_cod_database_fobs_code 2214588

loop_
_symmetry_equiv_pos_as_xyz
'x, y, z'
'-x+1/2, y+1/2, -z+1/2'
'-x, -y, -z'
'x-1/2, -y-1/2, z-1/2'

loop_
_atom_site_type_symbol
_atom_site_label
_atom_site_fract_x
_atom_site_fract_y
_atom_site_fract_z
_atom_site_U_iso_or_equiv
_atom_site_adp_type
_atom_site_calc_flag
_atom_site_refinement_flags
_atom_site_occupancy
O O1 0.02672(15) 0.15966(7) 0.42412(8) 0.0226(2) Uani d . 1
O O2 0.46265(13) 0.69064(7) 0.65463(7) 0.0190(2) Uani d . 1
H H2 0.4823 0.6504 0.7166 0.023 Uiso calc R 1
O O3 0.16176(12) 0.33058(7) 0.49034(7) 0.01523(18) Uani d . 1
O O1W 0.03518(15) -0.07764(8) 0.35966(8) 0.0228(2) Uani d D 1
H H1W1 0.029(3) -0.0072(13) 0.3744(17) 0.034 Uiso d D 1
H H1W2 0.006(3) -0.1104(15) 0.4179(15) 0.034 Uiso d D 1
C C1 0.05814(17) 0.26209(10) 0.39892(10) 0.0161(2) Uani d . 1
C C2 -0.00631(17) 0.31431(10) 0.28374(10) 0.0166(2) Uani d . 1
H H2A -0.0804 0.2677 0.2198 0.020 Uiso calc R 1
C C3 0.03567(16) 0.42846(10) 0.26368(9) 0.0146(2) Uani d . 1
C C4 -0.03490(18) 0.48234(11) 0.14348(10) 0.0196(2) Uani d . 1
H H4A -0.1139 0.4242 0.0886 0.029 Uiso calc R 1
H H4B 0.0807 0.5063 0.1163 0.029 Uiso calc R 1
H H4C -0.1176 0.5517 0.1469 0.029 Uiso calc R 1
C C5 0.14888(16) 0.49870(9) 0.36148(9) 0.0132(2) Uani d . 1
C C6 0.20288(17) 0.61797(10) 0.35288(10) 0.0156(2) Uani d . 1
H H6A 0.1667 0.6561 0.2783 0.019 Uiso calc R 1
C C7 0.30706(17) 0.68003(10) 0.45074(10) 0.0161(2) Uani d . 1
H H7A 0.3431 0.7601 0.4430 0.019 Uiso calc R 1
C C8 0.36036(16) 0.62531(10) 0.56205(9) 0.0143(2) Uani d . 1
C C9 0.30837(16) 0.50774(9) 0.57400(9) 0.0139(2) Uani d . 1
H H9A 0.3421 0.4702 0.6489 0.017 Uiso calc R 1
C C10 0.20606(16) 0.44701(9) 0.47347(9) 0.0128(2) Uani d . 1

loop_
_atom_site_aniso_label
_atom_site_aniso_U_11
_atom_site_aniso_U_22
_atom_site_aniso_U_33
_atom_site_aniso_U_12
_atom_site_aniso_U_13
_atom_site_aniso_U_23
O1 0.0357(5) 0.0129(4) 0.0188(4) -0.0039(3) 0.0067(4) -0.0007(3)
O2 0.0258(4) 0.0143(4) 0.0146(4) -0.0039(3) 0.0013(3) -0.0018(3)
O3 0.0224(4) 0.0105(3) 0.0124(4) -0.0018(3) 0.0039(3) 0.0004(3)
O1W 0.0376(5) 0.0148(4) 0.0164(4) 0.0019(3) 0.0079(4) 0.0006(3)
C1 0.0208(5) 0.0136(5) 0.0146(5) -0.0004(4) 0.0059(4) -0.0017(4)
C2 0.0208(5) 0.0163(5) 0.0124(5) -0.0011(4) 0.0039(4) -0.0021(4)
C3 0.0158(5) 0.0169(5) 0.0111(4) 0.0011(4) 0.0039(3) -0.0004(4)
C4 0.0233(5) 0.0217(5) 0.0121(5) -0.0002(4) 0.0020(4) 0.0023(4)
C5 0.0152(5) 0.0127(4) 0.0117(4) 0.0015(3) 0.0037(3) 0.0008(3)
C6 0.0179(5) 0.0142(5) 0.0144(5) 0.0010(4) 0.0039(4) 0.0032(4)
C7 0.0186(5) 0.0123(5) 0.0172(5) 0.0000(4) 0.0042(4) 0.0021(4)
C8 0.0152(5) 0.0132(5) 0.0145(5) 0.0005(4) 0.0039(4) -0.0009(4)
C9 0.0173(5) 0.0132(4) 0.0115(4) 0.0007(4) 0.0041(4) 0.0007(3)
C10 0.0158(5) 0.0100(4) 0.0129(4) 0.0009(3) 0.0043(4) 0.0010(3)

loop_
_atom_type_symbol
_atom_type_description
_atom_type_scat_dispersion_real
_atom_type_scat_dispersion_imag
_atom_type_scat_source
C C 0.0033 0.0016 'International Tables Vol C Tables 4.2.6.8 and 6.1.1.4'
H H 0.0000 0.0000 'International Tables Vol C Tables 4.2.6.8 and 6.1.1.4'
O O 0.0106 0.0060 'International Tables Vol C Tables 4.2.6.8 and 6.1.1.4'

loop_
_geom_angle_atom_site_label_1
_geom_angle_atom_site_label_2
_geom_angle_atom_site_label_3
_geom_angle
C8 O2 H2 109.5
C1 O3 C10 121.28(8)
H1W1 O1W H1W2 102.4(16)
O1 C1 O3 115.74(10)
O1 C1 C2 125.80(10)
O3 C1 C2 118.46(10)
C3 C2 C1 121.89(10)
C3 C2 H2A 119.1
C1 C2 H2A 119.1
C2 C3 C5 118.68(10)
C2 C3 C4 121.35(10)
C5 C3 C4 119.97(10)
C3 C4 H4A 109.5
C3 C4 H4B 109.5
H4A C4 H4B 109.5
C3 C4 H4C 109.5
H4A C4 H4C 109.5
H4B C4 H4C 109.5
C10 C5 C6 116.98(10)
C10 C5 C3 118.52(9)
C6 C5 C3 124.49(10)
C7 C6 C5 121.13(10)
C7 C6 H6A 119.4
C5 C6 H6A 119.4
C6 C7 C8 120.24(10)
C6 C7 H7A 119.9
C8 C7 H7A 119.9
O2 C8 C9 122.30(10)
O2 C8 C7 117.49(10)
C9 C8 C7 120.21(10)
C10 C9 C8 118.20(10)
C10 C9 H9A 120.9
C8 C9 H9A 120.9
O3 C10 C9 115.62(9)
O3 C10 C5 121.15(9)
C9 C10 C5 123.23(10)

loop_
_geom_bond_atom_site_label_1
_geom_bond_atom_site_label_2
_geom_bond_distance
O1 C1 1.2298(14)
O2 C8 1.3501(13)
O2 H2 0.84
O3 C1 1.3641(13)
O3 C10 1.3786(12)
O1W H1W1 0.819(14)
O1W H1W2 0.851(14)
C1 C2 1.4365(15)
C2 C3 1.3579(15)
C2 H2A 0.95
C3 C5 1.4454(15)
C3 C4 1.4978(15)
C4 H4A 0.98
C4 H4B 0.98
C4 H4C 0.98
C5 C10 1.3993(14)
C5 C6 1.4108(15)
C6 C7 1.3770(15)
C6 H6A 0.95
C7 C8 1.4065(15)
C7 H7A 0.95
C8 C9 1.3947(15)
C9 C10 1.3879(14)
C9 H9A 0.95

loop_
_geom_hbond_atom_site_label_D
_geom_hbond_atom_site_label_H
_geom_hbond_atom_site_label_A
_geom_hbond_site_symmetry_A
_geom_hbond_distance_DH
_geom_hbond_distance_HA
_geom_hbond_distance_DA
_geom_hbond_angle_DHA
O1W H1W2 O1 3_556 0.851(14) 2.014(15) 2.8509(13) 168(2)
O1W H1W1 O1 . 0.819(14) 1.976(15) 2.7936(13) 175(2)
O2 H2 O1W 4_666 0.84 1.82 2.6583(12) 174

loop_
_geom_torsion_atom_site_label_1
_geom_torsion_atom_site_label_2
_geom_torsion_atom_site_label_3
_geom_torsion_atom_site_label_4
_geom_torsion
C10 O3 C1 O1 -179.87(10)
C10 O3 C1 C2 -0.59(15)
O1 C1 C2 C3 -179.79(12)
O3 C1 C2 C3 1.00(17)
C1 C2 C3 C5 0.13(17)
C1 C2 C3 C4 -179.12(11)
C2 C3 C5 C10 -1.65(16)
C4 C3 C5 C10 177.62(10)
C2 C3 C5 C6 179.90(10)
C4 C3 C5 C6 -0.84(17)
C10 C5 C6 C7 -0.03(16)
C3 C5 C6 C7 178.45(10)
C5 C6 C7 C8 -0.54(17)
C6 C7 C8 O2 179.91(10)
C6 C7 C8 C9 0.13(17)
O2 C8 C9 C10 -178.93(10)
C7 C8 C9 C10 0.84(16)
C1 O3 C10 C9 178.66(10)
C1 O3 C10 C5 -0.98(15)
C8 C9 C10 O3 178.91(9)
C8 C9 C10 C5 -1.46(17)
C6 C5 C10 O3 -179.33(9)
C3 C5 C10 O3 2.09(15)
C6 C5 C10 C9 1.06(16)
C3 C5 C10 C9 -177.51(10)

loop_
_cod_related_entry_id
_cod_related_entry_database
_cod_related_entry_code
1 ChemSpider 21123979
